data_4113155
loop_
_publ_author_name
'Aaron D. Sadow'
'Isabelle Haller'
'Luca Fadini'
'Antonio Togni'

_publ_section_title
;
 Nickel(II)-Catalyzed Highly Enantioselective Hydrophosphination of
 Methacrylonitrile
;
_journal_name_full 'Journal of the American Chemical Society'
_journal_page_first 14704
_journal_page_last 14705
_journal_paper_doi 10.1021/ja0449574
_journal_volume 126
_journal_year 2004
_chemical_absolute_configuration rm
_chemical_formula_moiety C26H40ClN2PPd
_chemical_formula_sum 'C26 H40 Cl N2 P Pd'
_chemical_formula_weight 553.42
_chemical_name_systematic
; 
 ? 
;
_space_group_IT_number 19
_symmetry_cell_setting orthorhombic
_symmetry_space_group_name_Hall 'P 2ac 2ab'
_symmetry_space_group_name_H-M 'P 21 21 21'
_atom_sites_solution_hydrogens geom
_atom_sites_solution_primary direct
_atom_sites_solution_secondary difmap
_audit_creation_method SHELXL-97
_cell_angle_alpha 90.00
_cell_angle_beta 90.00
_cell_angle_gamma 90.00
_cell_formula_units_Z 4
_cell_length_a 8.9815(6)
_cell_length_b 15.1441(11)
_cell_length_c 19.2553(14)
_cell_measurement_temperature 150(2)
_cell_volume 2619.0(3)
_computing_structure_refinement 'SHELXL-97 (Sheldrick, 1997)'
_computing_structure_solution 'SHELXS-97 (Sheldrick, 1990)'
_diffrn_ambient_temperature 150(2)
_diffrn_measured_fraction_theta_full 0.998
_diffrn_measured_fraction_theta_max 0.998
_diffrn_radiation_monochromator graphite
_diffrn_radiation_source 'fine-focus sealed tube'
_diffrn_radiation_type MoK\a
_diffrn_radiation_wavelength 0.71073
_diffrn_reflns_av_R_equivalents 0.0985
_diffrn_reflns_av_sigmaI/netI 0.0665
_diffrn_reflns_limit_h_max 7
_diffrn_reflns_limit_h_min -12
_diffrn_reflns_limit_k_max 19
_diffrn_reflns_limit_k_min -20
_diffrn_reflns_limit_l_max 25
_diffrn_reflns_limit_l_min -22
_diffrn_reflns_number 19890
_diffrn_reflns_theta_full 28.37
_diffrn_reflns_theta_max 28.37
_diffrn_reflns_theta_min 1.71
_exptl_absorpt_coefficient_mu 0.888
_exptl_absorpt_correction_T_max 0.7829
_exptl_absorpt_correction_T_min 0.6505
_exptl_absorpt_correction_type empirical
_exptl_crystal_density_diffrn 1.404
_exptl_crystal_F_000 1152
_exptl_crystal_size_max 0.53
_exptl_crystal_size_mid 0.35
_exptl_crystal_size_min 0.29
_refine_diff_density_max 1.402
_refine_diff_density_min -1.445
_refine_diff_density_rms 0.118
_refine_ls_abs_structure_details 'Flack H D (1983), Acta Cryst. A39, 876-881'
_refine_ls_abs_structure_Flack -0.06(2)
_refine_ls_extinction_method none
_refine_ls_goodness_of_fit_ref 1.052
_refine_ls_hydrogen_treatment mixed
_refine_ls_matrix_type full
_refine_ls_number_parameters 280
_refine_ls_number_reflns 6532
_refine_ls_number_restraints 0
_refine_ls_restrained_S_all 1.052
_refine_ls_R_factor_all 0.0356
_refine_ls_R_factor_gt 0.0342
_refine_ls_shift/su_max 0.013
_refine_ls_shift/su_mean 0.001
_refine_ls_structure_factor_coef Fsqd
_refine_ls_weighting_details 'calc w=1/[\s^2^(Fo^2^)+(0.0394P)^2^+0.0000P] where P=(Fo^2^+2Fc^2^)/3'
_refine_ls_weighting_scheme calc
_refine_ls_wR_factor_gt 0.0826
_refine_ls_wR_factor_ref 0.0831
_reflns_number_gt 6283
_reflns_number_total 6532
_reflns_threshold_expression >2sigma(I)
_cod_data_source_file ja0449574si20041008_034853_2.cif
_cod_data_source_block Compound_S2
_cod_database_code 4113155

loop_
_symmetry_equiv_pos_as_xyz
'x, y, z'
'-x+1/2, -y, z+1/2'
'-x, y+1/2, -z+1/2'
'x+1/2, -y+1/2, -z'

loop_
_atom_site_label
_atom_site_type_symbol
_atom_site_fract_x
_atom_site_fract_y
_atom_site_fract_z
_atom_site_U_iso_or_equiv
_atom_site_adp_type
_atom_site_occupancy
_atom_site_symmetry_multiplicity
_atom_site_calc_flag
_atom_site_refinement_flags
Pd1 Pd 0.12607(2) 0.899375(12) 0.139320(10) 0.01590(6) Uani 1 1 d .
Cl1 Cl -0.04411(8) 0.77560(5) 0.14169(5) 0.02970(16) Uani 1 1 d .
P1 P 0.05841(7) 0.95460(4) 0.24630(4) 0.01556(14) Uani 1 1 d .
N1 N 0.2373(3) 0.84507(16) 0.04963(13) 0.0196(5) Uani 1 1 d .
N2 N 0.4803(3) 0.9606(2) 0.37277(18) 0.0422(8) Uani 1 1 d .
C6 C -0.0577(4) 0.8063(2) 0.32089(19) 0.0309(7) Uani 1 1 d .
H6A H -0.0410 0.7620 0.3571 0.046 Uiso 1 1 calc R
H6B H -0.0739 0.7766 0.2763 0.046 Uiso 1 1 calc R
H6C H -0.1456 0.8416 0.3326 0.046 Uiso 1 1 calc R
C20 C 0.3428(3) 1.15120(19) 0.09736(16) 0.0257(6) Uani 1 1 d .
H20A H 0.3218 1.2125 0.1007 0.031 Uiso 1 1 calc R
C18 C 0.2630(3) 0.99794(18) 0.11359(16) 0.0181(5) Uani 1 1 d .
C9 C -0.1331(3) 1.00609(17) 0.24793(16) 0.0220(5) Uani 1 1 d .
C5 C 0.0787(3) 0.86664(18) 0.31561(16) 0.0204(5) Uani 1 1 d .
C26 C 0.5034(3) 1.0317(2) 0.05785(15) 0.0212(6) Uani 1 1 d .
C15 C 0.3964(3) 0.87441(18) 0.05911(15) 0.0199(5) Uani 1 1 d .
H15A H 0.4495 0.8684 0.0137 0.024 Uiso 1 1 calc R
C13 C 0.1761(4) 0.8845(2) -0.01448(16) 0.0284(7) Uani 1 1 d .
H13A H 0.2271 0.8594 -0.0549 0.043 Uiso 1 1 calc R
H13B H 0.1911 0.9486 -0.0135 0.043 Uiso 1 1 calc R
H13C H 0.0693 0.8716 -0.0175 0.043 Uiso 1 1 calc R
C19 C 0.2389(3) 1.09140(18) 0.12012(16) 0.0226(6) Uani 1 1 d .
H19A H 0.1492 1.1122 0.1406 0.027 Uiso 1 1 calc R
C17 C 0.3891(3) 0.97129(17) 0.07796(14) 0.0185(5) Uani 1 1 d .
C8 C 0.2141(3) 0.8110(2) 0.29463(18) 0.0270(6) Uani 1 1 d .
H8A H 0.2297 0.7642 0.3290 0.040 Uiso 1 1 calc R
H8B H 0.3025 0.8488 0.2925 0.040 Uiso 1 1 calc R
H8C H 0.1964 0.7845 0.2490 0.040 Uiso 1 1 calc R
C12 C -0.2518(3) 0.9396(2) 0.2243(2) 0.0307(7) Uani 1 1 d .
H12A H -0.3500 0.9677 0.2252 0.046 Uiso 1 1 calc R
H12B H -0.2516 0.8885 0.2556 0.046 Uiso 1 1 calc R
H12C H -0.2295 0.9199 0.1769 0.046 Uiso 1 1 calc R
C1 C 0.4179(3) 0.9969(2) 0.33029(18) 0.0276(7) Uani 1 1 d .
C4 C 0.1708(3) 1.04781(19) 0.28051(16) 0.0195(5) Uani 1 1 d .
H4A H 0.1355 1.1020 0.2569 0.023 Uiso 1 1 calc R
H4B H 0.1453 1.0543 0.3303 0.023 Uiso 1 1 calc R
C25 C 0.6404(3) 1.0052(2) 0.02681(16) 0.0268(6) Uani 1 1 d .
H25A H 0.6588 0.9442 0.0189 0.032 Uiso 1 1 calc R
C14 C 0.2311(4) 0.74720(19) 0.04120(18) 0.0286(7) Uani 1 1 d .
H14A H 0.2847 0.7302 -0.0010 0.043 Uiso 1 1 calc R
H14B H 0.1270 0.7283 0.0376 0.043 Uiso 1 1 calc R
H14C H 0.2774 0.7188 0.0815 0.043 Uiso 1 1 calc R
C22 C 0.5924(4) 1.1845(2) 0.05010(17) 0.0299(7) Uani 1 1 d .
H22A H 0.5775 1.2457 0.0581 0.036 Uiso 1 1 calc R
C24 C 0.7457(4) 1.0658(3) 0.00828(19) 0.0338(8) Uani 1 1 d .
H24A H 0.8356 1.0469 -0.0130 0.041 Uiso 1 1 calc R
C2 C 0.3432(3) 1.0476(2) 0.27539(16) 0.0223(6) Uani 1 1 d .
H2A H 0.3724 1.0224 0.2294 0.027 Uiso 1 1 calc R
C23 C 0.7217(4) 1.1563(3) 0.02056(18) 0.0340(8) Uani 1 1 d .
H23A H 0.7961 1.1980 0.0082 0.041 Uiso 1 1 calc R
C21 C 0.4799(3) 1.12361(19) 0.06909(15) 0.0226(6) Uani 1 1 d .
C3 C 0.3992(3) 1.1437(2) 0.2793(2) 0.0327(7) Uani 1 1 d .
H3A H 0.5081 1.1445 0.2758 0.049 Uiso 1 1 calc R
H3B H 0.3689 1.1698 0.3237 0.049 Uiso 1 1 calc R
H3C H 0.3563 1.1779 0.2410 0.049 Uiso 1 1 calc R
C11 C -0.1740(3) 1.0436(3) 0.3196(2) 0.0341(8) Uani 1 1 d .
H11A H -0.2738 1.0696 0.3177 0.051 Uiso 1 1 calc R
H11B H -0.1017 1.0892 0.3327 0.051 Uiso 1 1 calc R
H11C H -0.1724 0.9961 0.3541 0.051 Uiso 1 1 calc R
C10 C -0.1322(4) 1.0801(2) 0.1941(2) 0.0352(7) Uani 1 1 d .
H10A H -0.2301 1.1087 0.1930 0.053 Uiso 1 1 calc R
H10B H -0.1099 1.0554 0.1482 0.053 Uiso 1 1 calc R
H10C H -0.0561 1.1237 0.2065 0.053 Uiso 1 1 calc R
C7 C 0.1042(3) 0.9043(2) 0.38893(16) 0.0281(6) Uani 1 1 d .
H7A H 0.1145 0.8557 0.4221 0.042 Uiso 1 1 calc R
H7B H 0.0191 0.9412 0.4021 0.042 Uiso 1 1 calc R
H7C H 0.1951 0.9401 0.3892 0.042 Uiso 1 1 calc R
C16 C 0.4794(3) 0.8208(2) 0.11348(17) 0.0260(6) Uani 1 1 d .
H16A H 0.4825 0.7587 0.0992 0.039 Uiso 1 1 calc R
H16B H 0.4279 0.8257 0.1582 0.039 Uiso 1 1 calc R
H16C H 0.5811 0.8434 0.1181 0.039 Uiso 1 1 calc R

loop_
_atom_site_aniso_label
_atom_site_aniso_U_11
_atom_site_aniso_U_22
_atom_site_aniso_U_33
_atom_site_aniso_U_23
_atom_site_aniso_U_13
_atom_site_aniso_U_12
Pd1 0.01332(9) 0.01444(9) 0.01996(9) -0.00126(8) 0.00039(7) -0.00152(7)
Cl1 0.0259(3) 0.0247(3) 0.0385(4) -0.0073(3) 0.0066(3) -0.0109(3)
P1 0.0097(3) 0.0154(3) 0.0216(3) -0.0012(3) 0.0008(3) -0.0016(2)
N1 0.0201(11) 0.0163(10) 0.0223(11) -0.0017(10) 0.0004(9) -0.0027(9)
N2 0.0203(13) 0.062(2) 0.0446(18) 0.0045(17) -0.0067(12) -0.0003(13)
C6 0.0288(15) 0.0240(14) 0.0398(18) 0.0043(15) 0.0051(14) -0.0082(12)
C20 0.0334(17) 0.0176(13) 0.0262(14) 0.0047(12) -0.0011(12) -0.0024(11)
C18 0.0190(12) 0.0179(12) 0.0174(11) 0.0029(10) 0.0009(9) -0.0010(9)
C9 0.0112(11) 0.0225(12) 0.0323(14) -0.0055(12) 0.0014(12) -0.0009(11)
C5 0.0171(12) 0.0193(12) 0.0247(13) 0.0021(11) 0.0017(10) -0.0017(10)
C26 0.0174(12) 0.0252(14) 0.0211(13) -0.0010(12) -0.0011(10) -0.0030(10)
C15 0.0169(13) 0.0195(12) 0.0232(12) -0.0030(11) 0.0005(10) 0.0002(9)
C13 0.0241(13) 0.0352(18) 0.0258(14) -0.0017(14) -0.0049(11) -0.0007(12)
C19 0.0220(12) 0.0155(12) 0.0305(14) -0.0004(12) 0.0038(10) 0.0017(10)
C17 0.0180(12) 0.0188(12) 0.0187(11) 0.0003(10) -0.0011(11) 0.0001(10)
C8 0.0274(15) 0.0217(14) 0.0318(15) 0.0037(13) -0.0007(12) 0.0062(12)
C12 0.0134(13) 0.0333(17) 0.046(2) -0.0075(15) -0.0059(12) -0.0020(12)
C1 0.0122(12) 0.0379(17) 0.0328(16) -0.0056(15) 0.0015(11) -0.0042(11)
C4 0.0119(11) 0.0202(13) 0.0265(14) -0.0031(12) -0.0010(10) -0.0013(9)
C25 0.0180(13) 0.0359(16) 0.0264(13) -0.0010(13) 0.0007(12) -0.0018(12)
C14 0.0306(15) 0.0185(13) 0.0366(17) -0.0118(14) 0.0031(13) -0.0039(11)
C22 0.0334(18) 0.0268(15) 0.0296(15) 0.0056(14) -0.0052(12) -0.0132(12)
C24 0.0212(15) 0.051(2) 0.0297(17) 0.0021(16) 0.0033(12) -0.0081(14)
C2 0.0130(13) 0.0291(14) 0.0249(13) -0.0054(12) 0.0018(10) -0.0041(10)
C23 0.0302(17) 0.0400(18) 0.0319(17) 0.0105(16) -0.0014(13) -0.0195(15)
C21 0.0273(14) 0.0210(13) 0.0196(13) 0.0017(11) -0.0022(10) -0.0058(11)
C3 0.0217(15) 0.0344(17) 0.0419(18) -0.0071(15) 0.0000(13) -0.0129(12)
C11 0.0151(13) 0.0431(19) 0.0441(19) -0.0176(17) 0.0057(13) 0.0034(12)
C10 0.0163(12) 0.0359(16) 0.053(2) 0.0127(16) 0.0003(15) 0.0073(13)
C7 0.0241(14) 0.0374(16) 0.0229(13) 0.0015(14) 0.0035(11) -0.0019(14)
C16 0.0267(15) 0.0231(14) 0.0282(14) -0.0004(13) -0.0047(12) 0.0045(11)

loop_
_atom_type_symbol
_atom_type_description
_atom_type_scat_dispersion_real
_atom_type_scat_dispersion_imag
_atom_type_scat_source
C C 0.0033 0.0016 'International Tables Vol C Tables 4.2.6.8 and 6.1.1.4'
H H 0.0000 0.0000 'International Tables Vol C Tables 4.2.6.8 and 6.1.1.4'
N N 0.0061 0.0033 'International Tables Vol C Tables 4.2.6.8 and 6.1.1.4'
P P 0.1023 0.0942 'International Tables Vol C Tables 4.2.6.8 and 6.1.1.4'
Cl Cl 0.1484 0.1585 'International Tables Vol C Tables 4.2.6.8 and 6.1.1.4'
Pd Pd -0.9988 1.0072 'International Tables Vol C Tables 4.2.6.8 and 6.1.1.4'

loop_
_geom_angle_atom_site_label_1
_geom_angle_atom_site_label_2
_geom_angle_atom_site_label_3
_geom_angle
C18 Pd1 N1 78.52(11)
C18 Pd1 P1 96.49(9)
N1 Pd1 P1 167.31(7)
C18 Pd1 Cl1 166.71(9)
N1 Pd1 Cl1 90.71(6)
P1 Pd1 Cl1 95.61(3)
C4 P1 C9 100.11(12)
C4 P1 C5 103.44(13)
C9 P1 C5 111.46(13)
C4 P1 Pd1 116.72(10)
C9 P1 Pd1 113.88(10)
C5 P1 Pd1 110.44(9)
C13 N1 C14 107.2(2)
C13 N1 C15 109.6(2)
C14 N1 C15 110.0(2)
C13 N1 Pd1 110.01(18)
C14 N1 Pd1 116.62(19)
C15 N1 Pd1 103.28(17)
C5 C6 H6A 109.5
C5 C6 H6B 109.5
H6A C6 H6B 109.5
C5 C6 H6C 109.5
H6A C6 H6C 109.5
H6B C6 H6C 109.5
C19 C20 C21 121.5(3)
C19 C20 H20A 119.3
C21 C20 H20A 119.3
C17 C18 C19 117.0(2)
C17 C18 Pd1 114.1(2)
C19 C18 Pd1 128.4(2)
C10 C9 C12 106.5(3)
C10 C9 C11 109.8(3)
C12 C9 C11 110.1(3)
C10 C9 P1 106.66(19)
C12 C9 P1 110.87(19)
C11 C9 P1 112.6(2)
C6 C5 C8 108.9(2)
C6 C5 C7 106.2(3)
C8 C5 C7 109.1(2)
C6 C5 P1 112.9(2)
C8 C5 P1 106.1(2)
C7 C5 P1 113.5(2)
C21 C26 C25 117.8(3)
C21 C26 C17 118.5(3)
C25 C26 C17 123.7(3)
N1 C15 C17 105.9(2)
N1 C15 C16 113.0(2)
C17 C15 C16 112.0(2)
N1 C15 H15A 108.6
C17 C15 H15A 108.6
C16 C15 H15A 108.6
N1 C13 H13A 109.5
N1 C13 H13B 109.5
H13A C13 H13B 109.5
N1 C13 H13C 109.5
H13A C13 H13C 109.5
H13B C13 H13C 109.5
C20 C19 C18 121.3(3)
C20 C19 H19A 119.4
C18 C19 H19A 119.4
C18 C17 C26 122.4(3)
C18 C17 C15 115.9(2)
C26 C17 C15 121.6(2)
C5 C8 H8A 109.5
C5 C8 H8B 109.5
H8A C8 H8B 109.5
C5 C8 H8C 109.5
H8A C8 H8C 109.5
H8B C8 H8C 109.5
C9 C12 H12A 109.5
C9 C12 H12B 109.5
H12A C12 H12B 109.5
C9 C12 H12C 109.5
H12A C12 H12C 109.5
H12B C12 H12C 109.5
N2 C1 C2 177.0(3)
C2 C4 P1 121.2(2)
C2 C4 H4A 107.0
P1 C4 H4A 107.0
C2 C4 H4B 107.0
P1 C4 H4B 107.0
H4A C4 H4B 106.8
C24 C25 C26 121.2(3)
C24 C25 H25A 119.4
C26 C25 H25A 119.4
N1 C14 H14A 109.5
N1 C14 H14B 109.5
H14A C14 H14B 109.5
N1 C14 H14C 109.5
H14A C14 H14C 109.5
H14B C14 H14C 109.5
C23 C22 C21 120.9(3)
C23 C22 H22A 119.6
C21 C22 H22A 119.6
C25 C24 C23 120.3(3)
C25 C24 H24A 119.8
C23 C24 H24A 119.8
C1 C2 C3 108.0(2)
C1 C2 C4 114.3(3)
C3 C2 C4 108.7(3)
C1 C2 H2A 108.6
C3 C2 H2A 108.6
C4 C2 H2A 108.6
C22 C23 C24 120.4(3)
C22 C23 H23A 119.8
C24 C23 H23A 119.8
C20 C21 C22 122.0(3)
C20 C21 C26 118.5(3)
C22 C21 C26 119.4(3)
C2 C3 H3A 109.5
C2 C3 H3B 109.5
H3A C3 H3B 109.5
C2 C3 H3C 109.5
H3A C3 H3C 109.5
H3B C3 H3C 109.5
C9 C11 H11A 109.5
C9 C11 H11B 109.5
H11A C11 H11B 109.5
C9 C11 H11C 109.5
H11A C11 H11C 109.5
H11B C11 H11C 109.5
C9 C10 H10A 109.5
C9 C10 H10B 109.5
H10A C10 H10B 109.5
C9 C10 H10C 109.5
H10A C10 H10C 109.5
H10B C10 H10C 109.5
C5 C7 H7A 109.5
C5 C7 H7B 109.5
H7A C7 H7B 109.5
C5 C7 H7C 109.5
H7A C7 H7C 109.5
H7B C7 H7C 109.5
C15 C16 H16A 109.5
C15 C16 H16B 109.5
H16A C16 H16B 109.5
C15 C16 H16C 109.5
H16A C16 H16C 109.5
H16B C16 H16C 109.5

loop_
_geom_bond_atom_site_label_1
_geom_bond_atom_site_label_2
_geom_bond_distance
Pd1 C18 1.997(3)
Pd1 N1 2.158(2)
Pd1 P1 2.3047(7)
Pd1 Cl1 2.4191(7)
P1 C4 1.856(3)
P1 C9 1.889(3)
P1 C5 1.894(3)
N1 C13 1.478(4)
N1 C14 1.492(4)
N1 C15 1.507(3)
N2 C1 1.133(5)
C6 C5 1.532(4)
C6 H6A 0.9800
C6 H6B 0.9800
C6 H6C 0.9800
C20 C19 1.372(4)
C20 C21 1.410(4)
C20 H20A 0.9500
C18 C17 1.384(4)
C18 C19 1.437(4)
C9 C10 1.527(4)
C9 C12 1.536(4)
C9 C11 1.537(4)
C5 C8 1.534(4)
C5 C7 1.540(4)
C26 C21 1.425(4)
C26 C25 1.426(4)
C26 C17 1.428(4)
C15 C17 1.513(4)
C15 C16 1.520(4)
C15 H15A 1.0000
C13 H13A 0.9800
C13 H13B 0.9800
C13 H13C 0.9800
C19 H19A 0.9500
C8 H8A 0.9800
C8 H8B 0.9800
C8 H8C 0.9800
C12 H12A 0.9800
C12 H12B 0.9800
C12 H12C 0.9800
C1 C2 1.469(5)
C4 C2 1.552(4)
C4 H4A 0.9900
C4 H4B 0.9900
C25 C24 1.366(4)
C25 H25A 0.9500
C14 H14A 0.9800
C14 H14B 0.9800
C14 H14C 0.9800
C22 C23 1.361(5)
C22 C21 1.416(4)
C22 H22A 0.9500
C24 C23 1.407(6)
C24 H24A 0.9500
C2 C3 1.542(4)
C2 H2A 1.0000
C23 H23A 0.9500
C3 H3A 0.9800
C3 H3B 0.9800
C3 H3C 0.9800
C11 H11A 0.9800
C11 H11B 0.9800
C11 H11C 0.9800
C10 H10A 0.9800
C10 H10B 0.9800
C10 H10C 0.9800
C7 H7A 0.9800
C7 H7B 0.9800
C7 H7C 0.9800
C16 H16A 0.9800
C16 H16B 0.9800
C16 H16C 0.9800

loop_
_geom_torsion_atom_site_label_1
_geom_torsion_atom_site_label_2
_geom_torsion_atom_site_label_3
_geom_torsion_atom_site_label_4
_geom_torsion
C18 Pd1 P1 C4 -12.55(13)
N1 Pd1 P1 C4 53.4(3)
Cl1 Pd1 P1 C4 172.98(10)
C18 Pd1 P1 C9 103.42(12)
N1 Pd1 P1 C9 169.4(3)
Cl1 Pd1 P1 C9 -71.05(10)
C18 Pd1 P1 C5 -130.28(12)
N1 Pd1 P1 C5 -64.3(3)
Cl1 Pd1 P1 C5 55.25(10)
C18 Pd1 N1 C13 -76.70(19)
P1 Pd1 N1 C13 -144.5(3)
Cl1 Pd1 N1 C13 95.45(18)
C18 Pd1 N1 C14 160.9(2)
P1 Pd1 N1 C14 93.1(3)
Cl1 Pd1 N1 C14 -26.9(2)
C18 Pd1 N1 C15 40.19(17)
P1 Pd1 N1 C15 -27.7(4)
Cl1 Pd1 N1 C15 -147.66(16)
N1 Pd1 C18 C17 -25.8(2)
P1 Pd1 C18 C17 142.4(2)
Cl1 Pd1 C18 C17 -62.2(5)
N1 Pd1 C18 C19 146.3(3)
P1 Pd1 C18 C19 -45.5(3)
Cl1 Pd1 C18 C19 109.9(4)
C4 P1 C9 C10 66.9(2)
C5 P1 C9 C10 175.8(2)
Pd1 P1 C9 C10 -58.5(2)
C4 P1 C9 C12 -177.6(2)
C5 P1 C9 C12 -68.7(3)
Pd1 P1 C9 C12 57.1(2)
C4 P1 C9 C11 -53.7(3)
C5 P1 C9 C11 55.2(3)
Pd1 P1 C9 C11 -179.1(2)
C4 P1 C5 C6 149.9(2)
C9 P1 C5 C6 43.1(3)
Pd1 P1 C5 C6 -84.5(2)
C4 P1 C5 C8 -91.0(2)
C9 P1 C5 C8 162.30(19)
Pd1 P1 C5 C8 34.7(2)
C4 P1 C5 C7 28.8(2)
C9 P1 C5 C7 -77.9(2)
Pd1 P1 C5 C7 154.47(17)
C13 N1 C15 C17 70.7(3)
C14 N1 C15 C17 -171.6(2)
Pd1 N1 C15 C17 -46.5(2)
C13 N1 C15 C16 -166.4(3)
C14 N1 C15 C16 -48.7(3)
Pd1 N1 C15 C16 76.4(2)
C21 C20 C19 C18 -2.5(5)
C17 C18 C19 C20 -5.6(4)
Pd1 C18 C19 C20 -177.4(2)
C19 C18 C17 C26 9.8(4)
Pd1 C18 C17 C26 -177.1(2)
C19 C18 C17 C15 -168.1(3)
Pd1 C18 C17 C15 5.0(3)
C21 C26 C17 C18 -6.1(4)
C25 C26 C17 C18 174.1(3)
C21 C26 C17 C15 171.6(3)
C25 C26 C17 C15 -8.2(4)
N1 C15 C17 C18 30.0(3)
C16 C15 C17 C18 -93.6(3)
N1 C15 C17 C26 -147.9(3)
C16 C15 C17 C26 88.5(3)
C9 P1 C4 C2 -166.9(2)
C5 P1 C4 C2 78.0(3)
Pd1 P1 C4 C2 -43.5(3)
C21 C26 C25 C24 -0.1(5)
C17 C26 C25 C24 179.7(3)
C26 C25 C24 C23 1.0(5)
N2 C1 C2 C3 -20(7)
N2 C1 C2 C4 -141(7)
P1 C4 C2 C1 -82.1(3)
P1 C4 C2 C3 157.2(2)
C21 C22 C23 C24 0.1(5)
C25 C24 C23 C22 -0.9(6)
C19 C20 C21 C22 -175.3(3)
C19 C20 C21 C26 6.3(4)
C23 C22 C21 C20 -177.6(3)
C23 C22 C21 C26 0.8(5)
C25 C26 C21 C20 177.7(3)
C17 C26 C21 C20 -2.2(4)
C25 C26 C21 C22 -0.7(4)
C17 C26 C21 C22 179.4(3)
